data_1527252
loop_
_publ_author_name
'Collin, G.'
'Boilot, J.P.'
'Kahn, A.'
'Comes, R.'
'Thery, J.'

_publ_section_title
;
 Structural investigation of K+ and Tl+ beta-aluminas
;
_journal_name_full 'Journal of Solid State Chemistry'
_journal_page_first 283
_journal_page_last 292
_journal_volume 21
_journal_year 1977
_chemical_formula_sum 'Al21.857 K2.59 O34'
_chemical_name_systematic 'K2.59 O (Al1.987 O3)11'
_space_group_IT_number 194
_symmetry_space_group_name_Hall '-P 6c 2c'
_symmetry_space_group_name_H-M 'P 63/m m c'
_cell_angle_alpha 90
_cell_angle_beta 90
_cell_angle_gamma 120
_cell_formula_units_Z 1
_cell_length_a 5.602
_cell_length_b 5.602
_cell_length_c 22.73399
_cell_volume 617.863
_citation_journal_id_ASTM JSSCBI
_cod_data_source_file Collin_JSSCBI_1977_808.cif
_cod_data_source_block Al21.857K2.59O34
_cod_original_cell_volume 617.8635
_cod_database_code 1527252

loop_
_symmetry_equiv_pos_as_xyz
x,y,z
x-y,x,z+1/2
-y,x-y,z
-x,-y,z+1/2
-x+y,-x,z
y,-x+y,z+1/2
-y,-x,-z+1/2
x-y,-y,-z
x,x-y,-z+1/2
y,x,-z
-x+y,y,-z+1/2
-x,-x+y,-z
-x,-y,-z
-x+y,-x,-z-1/2
y,-x+y,-z
x,y,-z-1/2
x-y,x,-z
-y,x-y,-z-1/2
y,x,z-1/2
-x+y,y,z
-x,-x+y,z-1/2
-y,-x,z
x-y,-y,z-1/2
x,x-y,z

loop_
_atom_site_label
_atom_site_type_symbol
_atom_site_fract_x
_atom_site_fract_y
_atom_site_fract_z
_atom_site_occupancy
_atom_site_U_iso_or_equiv
O5 O-2 0.3151 0.6302 0.25 0.3333 0.0
Al3 Al+3 0.3333 0.6667 0.1749 1 0.0
K1 K+1 0.9707 0.9414 0.25 0.0467 0.0
O4 O-2 0 0 0.1411 1 0.0
Al4 Al+3 0 0 0 1 0.0
O3 O-2 0.6667 0.3333 0.0552 1 0.0
O2 O-2 0.5027 0.0054 0.0721 1 0.0
Al1 Al+3 0.8322 0.6644 0.1052 0.9583 0.0
K3 K+1 0.6887 0.3774 0.25 0.26 0.0
Al5 Al+3 0.838 0.676 0.175 0.03 0.0
O1 O-2 0.1571 0.3142 0.0496 1 0.0
Al2 Al+3 0.3333 0.6667 0.0245 1 0.0
K2 K+1 0.8824 0.7648 0.25 0.125 0.0
